data_2015625
loop_
_publ_author_name
'Coyle, Joanne L.'
'Fuller, Anna'
'McKee, Vickie'
'Nelson, Jane'

_publ_section_title
;
 Comparison of copper imine and amine podates: geometric consequences
 of podand size and donor type
;
_journal_coeditor_code SQ3035
_journal_issue 10
_journal_name_full 'Acta Crystallographica Section C'
_journal_page_first m472
_journal_page_last m476
_journal_paper_doi 10.1107/S0108270106034524
_journal_volume 62
_journal_year 2006
_chemical_formula_iupac '[Cu (C27 H33 N7 O6) Cl] Cl , C2 H6 O'
_chemical_formula_moiety 'C27 H33 Cl Cu N7 O6 + , Cl - , C2 H6 O'
_chemical_formula_sum 'C29 H39 Cl2 Cu N7 O7'
_chemical_formula_weight 732.11
_chemical_name_systematic
;
chloro[tris(2-nitrobenzylaminoethyl)amine-\k^4^N]copper(II) chloride
ethanol solvate
;
_space_group_IT_number 14
_symmetry_cell_setting monoclinic
_symmetry_space_group_name_Hall '-P 2ybc'
_symmetry_space_group_name_H-M 'P 1 21/c 1'
_atom_sites_solution_hydrogens geom
_atom_sites_solution_primary direct
_atom_sites_solution_secondary difmap
_audit_creation_method SHELXL97
_cell_angle_alpha 90.00
_cell_angle_beta 95.319(7)
_cell_angle_gamma 90.00
_cell_formula_units_Z 4
_cell_length_a 13.183(5)
_cell_length_b 14.485(6)
_cell_length_c 16.914(7)
_cell_measurement_reflns_used 2629
_cell_measurement_temperature 150(2)
_cell_measurement_theta_max 22.71
_cell_measurement_theta_min 2.34
_cell_volume 3216(2)
_computing_cell_refinement SMART
_computing_data_collection 'SMART (Bruker, 1998)'
_computing_data_reduction 'SAINT (Bruker, 1998)'
_computing_molecular_graphics 'SHELXTL (Sheldrick, 2001)'
_computing_publication_material SHELXTL
_computing_structure_refinement 'SHELXL97 (Sheldrick, 1997)'
_computing_structure_solution 'SHELXS97 (Sheldrick, 1997)'
_diffrn_ambient_temperature 150(2)
_diffrn_measured_fraction_theta_full 0.998
_diffrn_measured_fraction_theta_max 0.998
_diffrn_measurement_device_type 'Bruker SMART 1000 CCD area-detector'
_diffrn_measurement_method '\f and \w'
_diffrn_radiation_monochromator graphite
_diffrn_radiation_source 'normal-focus sealed tube'
_diffrn_radiation_type MoK\a
_diffrn_radiation_wavelength 0.71073
_diffrn_reflns_av_R_equivalents 0.1028
_diffrn_reflns_av_sigmaI/netI 0.1030
_diffrn_reflns_limit_h_max 15
_diffrn_reflns_limit_h_min -15
_diffrn_reflns_limit_k_max 17
_diffrn_reflns_limit_k_min -16
_diffrn_reflns_limit_l_max 20
_diffrn_reflns_limit_l_min -20
_diffrn_reflns_number 22643
_diffrn_reflns_theta_full 25.00
_diffrn_reflns_theta_max 25.00
_diffrn_reflns_theta_min 1.55
_diffrn_standards_number 0
_exptl_absorpt_coefficient_mu 0.903
_exptl_absorpt_correction_T_max 0.9395
_exptl_absorpt_correction_T_min 0.8192
_exptl_absorpt_correction_type multi-scan
_exptl_absorpt_process_details '(SADABS; Sheldrick, 2003)'
_exptl_crystal_colour green
_exptl_crystal_density_diffrn 1.512
_exptl_crystal_density_method 'not measured'
_exptl_crystal_description plate
_exptl_crystal_F_000 1524
_exptl_crystal_size_max 0.23
_exptl_crystal_size_mid 0.21
_exptl_crystal_size_min 0.07
_refine_diff_density_max 0.630
_refine_diff_density_min -0.758
_refine_ls_extinction_method none
_refine_ls_goodness_of_fit_ref 0.980
_refine_ls_hydrogen_treatment constr
_refine_ls_matrix_type full
_refine_ls_number_parameters 416
_refine_ls_number_reflns 5657
_refine_ls_number_restraints 0
_refine_ls_restrained_S_all 0.980
_refine_ls_R_factor_all 0.1218
_refine_ls_R_factor_gt 0.0545
_refine_ls_shift/su_max 0.000
_refine_ls_shift/su_mean 0.000
_refine_ls_structure_factor_coef Fsqd
_refine_ls_weighting_details 'calc w = 1/[\s^2^(Fo^2^)+(0.0768P)^2^] where P=(Fo^2^+2Fc^2^)/3'
_refine_ls_weighting_scheme calc
_refine_ls_wR_factor_gt 0.1221
_refine_ls_wR_factor_ref 0.1531
_reflns_number_gt 3256
_reflns_number_total 5657
_reflns_threshold_expression I>2\s(I)
_cod_data_source_file sq3035.cif
_cod_data_source_block IV
_cod_depositor_comments
;
The following automatic conversions were performed:
'_symmetry_cell_setting' value 'Monoclinic' changed to 'monoclinic'
according to '/home/saulius/struct/CIF-dictionaries/cif_core.dic'
dictionary named 'cif_core.dic' version 2.4.1 from 2010-06-29.

Automatic conversion script
Id: cif_fix_enum 1527 2010-12-29 10:47:43Z saulius 

The following automatic conversions were performed:

'_symmetry_cell_setting' value 'Monoclinic' changed to 'monoclinic'
according to /home/saulius/struct/CIF-dictionaries/cif_core.dic
dictionary named 'cif_core.dic' version 2.4.1 from 2010-06-29.

Automatic conversion script
Id: cif_fix_values 1715 2011-07-08 13:25:40Z adriana 
;
_cod_original_sg_symbol_H-M 'P 21/c'
_cod_database_code 2015625
_cod_database_fobs_code 2015625

loop_
_symmetry_equiv_pos_as_xyz
'x, y, z'
'-x, y+1/2, -z+1/2'
'-x, -y, -z'
'x, -y-1/2, z-1/2'

loop_
_atom_site_type_symbol
_atom_site_label
_atom_site_fract_x
_atom_site_fract_y
_atom_site_fract_z
_atom_site_U_iso_or_equiv
_atom_site_adp_type
_atom_site_calc_flag
_atom_site_refinement_flags
_atom_site_occupancy
Cu Cu1 0.28727(5) 0.04347(4) 0.77698(4) 0.0234(2) Uani d . 1
Cl Cl1 0.17505(10) 0.06292(9) 0.66933(8) 0.0327(4) Uani d . 1
N N1 0.3832(3) 0.0309(3) 0.8781(2) 0.0211(9) Uani d . 1
C C11 0.3957(4) -0.0687(3) 0.8989(3) 0.0251(12) Uani d . 1
H H11A 0.4118 -0.0753 0.9569 0.030 Uiso calc R 1
H H11B 0.4530 -0.0949 0.8722 0.030 Uiso calc R 1
C C12 0.2997(4) -0.1200(4) 0.8731(3) 0.0253(12) Uani d . 1
H H12A 0.3104 -0.1872 0.8811 0.030 Uiso calc R 1
H H12B 0.2444 -0.1001 0.9051 0.030 Uiso calc R 1
N N11 0.2714(3) -0.1004(3) 0.7882(2) 0.0217(10) Uani d . 1
H H11N 0.3206 -0.1277 0.7599 0.026 Uiso calc R 1
C C13 0.1721(4) -0.1397(4) 0.7575(3) 0.0289(13) Uani d . 1
H H13A 0.1561 -0.1189 0.7020 0.035 Uiso calc R 1
H H13B 0.1188 -0.1147 0.7892 0.035 Uiso calc R 1
C C14 0.1672(4) -0.2433(4) 0.7595(3) 0.0249(12) Uani d . 1
C C15 0.2134(4) -0.3037(4) 0.7103(3) 0.0259(12) Uani d . 1
C C16 0.2059(4) -0.3983(4) 0.7175(3) 0.0307(13) Uani d . 1
H H16 0.2399 -0.4379 0.6838 0.037 Uiso calc R 1
C C17 0.1479(5) -0.4354(4) 0.7748(3) 0.0404(15) Uani d . 1
H H17 0.1419 -0.5004 0.7800 0.048 Uiso calc R 1
C C18 0.1007(5) -0.3789(4) 0.8224(3) 0.0396(15) Uani d . 1
H H18 0.0605 -0.4042 0.8608 0.048 Uiso calc R 1
C C19 0.1100(4) -0.2847(4) 0.8159(3) 0.0327(14) Uani d . 1
H H19 0.0767 -0.2463 0.8510 0.039 Uiso calc R 1
N N12 0.2671(3) -0.2704(4) 0.6425(3) 0.0339(12) Uani d . 1
O O11 0.2921(3) -0.3284(3) 0.5952(2) 0.0538(12) Uani d . 1
O O12 0.2802(3) -0.1880(3) 0.6360(2) 0.0396(10) Uani d . 1
C C21 0.4826(4) 0.0718(3) 0.8621(3) 0.0235(12) Uani d . 1
H H21A 0.5366 0.0499 0.9023 0.028 Uiso calc R 1
H H21B 0.4789 0.1400 0.8657 0.028 Uiso calc R 1
C C22 0.5080(4) 0.0439(4) 0.7797(3) 0.0237(12) Uani d . 1
H H22A 0.5702 0.0764 0.7663 0.028 Uiso calc R 1
H H22B 0.5209 -0.0234 0.7781 0.028 Uiso calc R 1
N N21 0.4219(3) 0.0682(3) 0.7223(2) 0.0182(9) Uani d . 1
H H21N 0.4256 0.1310 0.7116 0.022 Uiso calc R 1
C C23 0.4236(4) 0.0170(3) 0.6459(3) 0.0242(12) Uani d . 1
H H23A 0.3641 0.0363 0.6097 0.029 Uiso calc R 1
H H23B 0.4164 -0.0498 0.6563 0.029 Uiso calc R 1
C C24 0.5194(4) 0.0321(3) 0.6046(3) 0.0223(11) Uani d . 1
C C25 0.5449(4) 0.1101(4) 0.5632(3) 0.0250(12) Uani d . 1
C C26 0.6342(4) 0.1173(4) 0.5266(3) 0.0365(15) Uani d . 1
H H26 0.6492 0.1720 0.4989 0.044 Uiso calc R 1
C C27 0.7000(4) 0.0448(5) 0.5309(3) 0.0405(16) Uani d . 1
H H27 0.7611 0.0485 0.5054 0.049 Uiso calc R 1
C C28 0.6787(4) -0.0341(4) 0.5722(3) 0.0379(15) Uani d . 1
H H28 0.7252 -0.0843 0.5753 0.045 Uiso calc R 1
C C29 0.5900(4) -0.0397(4) 0.6087(3) 0.0274(12) Uani d . 1
H H29 0.5765 -0.0940 0.6375 0.033 Uiso calc R 1
N N22 0.4741(4) 0.1895(3) 0.5504(3) 0.0327(11) Uani d . 1
O O21 0.5031(4) 0.2567(3) 0.5156(3) 0.0583(13) Uani d . 1
O O22 0.3899(3) 0.1842(3) 0.5735(2) 0.0458(11) Uani d . 1
C C31 0.3380(4) 0.0819(4) 0.9417(3) 0.0258(12) Uani d . 1
H H31A 0.3916 0.0963 0.9849 0.031 Uiso calc R 1
H H31B 0.2858 0.0431 0.9640 0.031 Uiso calc R 1
C C32 0.2901(4) 0.1698(4) 0.9097(3) 0.0291(13) Uani d . 1
H H32A 0.2526 0.2001 0.9506 0.035 Uiso calc R 1
H H32B 0.3433 0.2128 0.8944 0.035 Uiso calc R 1
N N31 0.2191(3) 0.1467(3) 0.8393(2) 0.0242(10) Uani d . 1
H H31N 0.2142 0.1987 0.8069 0.029 Uiso calc R 1
C C33 0.1151(4) 0.1251(4) 0.8597(3) 0.0290(13) Uani d . 1
H H33A 0.1193 0.0746 0.8993 0.035 Uiso calc R 1
H H33B 0.0745 0.1023 0.8115 0.035 Uiso calc R 1
C C34 0.0591(4) 0.2070(4) 0.8932(3) 0.0260(12) Uani d . 1
C C35 -0.0190(4) 0.1988(4) 0.9428(3) 0.0279(13) Uani d . 1
C C36 -0.0674(4) 0.2740(4) 0.9718(3) 0.0367(15) Uani d . 1
H H36 -0.1209 0.2653 1.0051 0.044 Uiso calc R 1
C C37 -0.0385(4) 0.3616(4) 0.9527(3) 0.0392(15) Uani d . 1
H H37 -0.0708 0.4139 0.9731 0.047 Uiso calc R 1
C C38 0.0374(4) 0.3721(4) 0.9039(4) 0.0382(15) Uani d . 1
H H38 0.0573 0.4325 0.8897 0.046 Uiso calc R 1
C C39 0.0858(4) 0.2963(4) 0.8747(3) 0.0324(14) Uani d . 1
H H39 0.1388 0.3058 0.8412 0.039 Uiso calc R 1
N N32 -0.0568(4) 0.1097(4) 0.9645(3) 0.0387(13) Uani d . 1
O O31 -0.0953(3) 0.1025(3) 1.0282(3) 0.0626(14) Uani d . 1
O O32 -0.0505(3) 0.0436(3) 0.9195(3) 0.0441(11) Uani d . 1
Cl Cl2 0.50809(11) 0.28124(9) 0.74712(8) 0.0341(4) Uani d . 1
O O41 0.2750(3) 0.3124(3) 0.7463(2) 0.0465(11) Uani d . 1
H H41 0.3377 0.3014 0.7527 0.06(2) Uiso calc R 1
C C42 0.2477(6) 0.3371(5) 0.6668(4) 0.065(2) Uani d . 1
H H42A 0.2850 0.2978 0.6313 0.078 Uiso calc R 1
H H42B 0.2670 0.4022 0.6582 0.078 Uiso calc R 1
C C43 0.1383(6) 0.3259(5) 0.6474(5) 0.085(3) Uani d . 1
H H43A 0.1201 0.3443 0.5922 0.127 Uiso calc R 1
H H43B 0.1015 0.3647 0.6827 0.127 Uiso calc R 1
H H43C 0.1197 0.2610 0.6543 0.127 Uiso calc R 1

loop_
_atom_site_aniso_label
_atom_site_aniso_U_11
_atom_site_aniso_U_22
_atom_site_aniso_U_33
_atom_site_aniso_U_12
_atom_site_aniso_U_13
_atom_site_aniso_U_23
Cu1 0.0236(4) 0.0272(4) 0.0193(3) 0.0020(3) 0.0020(3) -0.0025(3)
Cl1 0.0319(8) 0.0368(9) 0.0280(8) 0.0061(6) -0.0047(6) -0.0011(6)
N1 0.023(2) 0.022(2) 0.019(2) -0.0011(19) 0.0062(18) -0.0009(19)
C11 0.031(3) 0.027(3) 0.018(3) 0.005(2) 0.005(2) 0.001(2)
C12 0.025(3) 0.031(3) 0.021(3) -0.003(2) 0.007(2) 0.002(2)
N11 0.018(2) 0.029(3) 0.018(2) -0.0024(19) 0.0018(18) 0.0008(19)
C13 0.026(3) 0.032(3) 0.029(3) -0.005(3) 0.003(2) -0.002(3)
C14 0.014(3) 0.033(3) 0.026(3) -0.009(2) -0.004(2) 0.000(2)
C15 0.025(3) 0.034(3) 0.019(3) -0.007(3) 0.001(2) 0.001(2)
C16 0.029(3) 0.034(3) 0.029(3) -0.007(3) 0.002(3) -0.005(3)
C17 0.050(4) 0.030(4) 0.040(4) -0.010(3) -0.002(3) 0.003(3)
C18 0.047(4) 0.043(4) 0.030(3) -0.010(3) 0.007(3) 0.004(3)
C19 0.032(3) 0.036(4) 0.030(3) -0.003(3) 0.005(3) -0.004(3)
N12 0.030(3) 0.048(3) 0.023(3) 0.000(3) 0.002(2) -0.001(2)
O11 0.067(3) 0.055(3) 0.043(3) 0.006(2) 0.026(2) -0.012(2)
O12 0.046(3) 0.042(3) 0.032(2) -0.012(2) 0.0091(19) 0.002(2)
C21 0.022(3) 0.024(3) 0.025(3) -0.004(2) 0.004(2) 0.002(2)
C22 0.022(3) 0.027(3) 0.023(3) -0.003(2) 0.004(2) -0.001(2)
N21 0.025(2) 0.017(2) 0.013(2) 0.0018(18) 0.0024(18) 0.0003(17)
C23 0.028(3) 0.022(3) 0.024(3) -0.001(2) 0.007(2) -0.003(2)
C24 0.024(3) 0.023(3) 0.020(3) -0.009(2) 0.003(2) -0.004(2)
C25 0.031(3) 0.028(3) 0.016(3) -0.002(3) 0.002(2) -0.004(2)
C26 0.037(4) 0.049(4) 0.023(3) -0.014(3) 0.000(3) 0.003(3)
C27 0.025(3) 0.065(5) 0.032(3) -0.010(3) 0.011(3) -0.016(3)
C28 0.029(3) 0.050(4) 0.034(3) 0.011(3) 0.001(3) -0.008(3)
C29 0.032(3) 0.031(3) 0.019(3) 0.005(3) 0.004(2) -0.003(2)
N22 0.048(3) 0.027(3) 0.021(3) 0.000(2) -0.006(2) -0.002(2)
O21 0.077(4) 0.034(3) 0.064(3) -0.006(2) 0.007(3) 0.022(2)
O22 0.046(3) 0.038(3) 0.054(3) 0.014(2) 0.008(2) 0.003(2)
C31 0.021(3) 0.034(3) 0.023(3) 0.008(2) 0.004(2) -0.005(2)
C32 0.023(3) 0.035(3) 0.029(3) 0.005(3) 0.000(2) -0.008(3)
N31 0.021(2) 0.025(2) 0.027(2) 0.0025(19) 0.0018(19) -0.003(2)
C33 0.022(3) 0.038(3) 0.027(3) 0.004(3) 0.006(2) -0.004(3)
C34 0.020(3) 0.033(3) 0.024(3) 0.003(2) 0.000(2) -0.003(2)
C35 0.025(3) 0.034(3) 0.024(3) 0.000(3) 0.001(2) 0.010(3)
C36 0.029(3) 0.056(4) 0.026(3) 0.010(3) 0.009(3) 0.004(3)
C37 0.034(3) 0.045(4) 0.040(4) 0.013(3) 0.010(3) -0.004(3)
C38 0.034(3) 0.030(3) 0.052(4) 0.003(3) 0.010(3) -0.002(3)
C39 0.024(3) 0.037(4) 0.038(3) 0.002(3) 0.013(3) 0.002(3)
N32 0.030(3) 0.048(3) 0.039(3) 0.011(3) 0.010(2) 0.007(3)
O31 0.061(3) 0.068(3) 0.066(3) 0.016(3) 0.041(3) 0.026(3)
O32 0.040(2) 0.040(3) 0.052(3) -0.007(2) 0.000(2) 0.008(2)
Cl2 0.0379(8) 0.0259(8) 0.0390(8) -0.0060(6) 0.0059(6) 0.0003(6)
O41 0.039(3) 0.065(3) 0.035(3) -0.010(2) 0.003(2) -0.006(2)
C42 0.070(5) 0.065(5) 0.060(5) 0.033(4) 0.006(4) -0.009(4)
C43 0.092(7) 0.071(6) 0.085(6) 0.013(5) -0.027(5) 0.000(5)

loop_
_atom_type_symbol
_atom_type_description
_atom_type_scat_dispersion_real
_atom_type_scat_dispersion_imag
_atom_type_scat_source
C C 0.0033 0.0016 'International Tables Vol C Tables 4.2.6.8 and 6.1.1.4'
H H 0.0000 0.0000 'International Tables Vol C Tables 4.2.6.8 and 6.1.1.4'
N N 0.0061 0.0033 'International Tables Vol C Tables 4.2.6.8 and 6.1.1.4'
O O 0.0106 0.0060 'International Tables Vol C Tables 4.2.6.8 and 6.1.1.4'
Cl Cl 0.1484 0.1585 'International Tables Vol C Tables 4.2.6.8 and 6.1.1.4'
Cu Cu 0.3201 1.2651 'International Tables Vol C Tables 4.2.6.8 and 6.1.1.4'

loop_
_geom_angle_atom_site_label_1
_geom_angle_atom_site_label_2
_geom_angle_atom_site_label_3
_geom_angle
_geom_angle_publ_flag
N1 Cu1 N31 84.44(16) y
N1 Cu1 N11 83.97(16) y
N31 Cu1 N11 127.92(16) y
N1 Cu1 N21 84.35(15) y
N31 Cu1 N21 121.43(16) y
N11 Cu1 N21 107.62(15) y
N1 Cu1 Cl1 176.50(12) y
N31 Cu1 Cl1 92.13(12) y
N11 Cu1 Cl1 97.66(11) y
N21 Cu1 Cl1 98.07(11) y
C31 N1 C21 110.8(4) ?
C31 N1 C11 110.9(4) ?
C21 N1 C11 110.4(4) ?
C31 N1 Cu1 107.8(3) ?
C21 N1 Cu1 107.5(3) ?
C11 N1 Cu1 109.3(3) ?
N1 C11 C12 109.9(4) ?
N1 C11 H11A 109.7 ?
C12 C11 H11A 109.7 ?
N1 C11 H11B 109.7 ?
C12 C11 H11B 109.7 ?
H11A C11 H11B 108.2 ?
N11 C12 C11 108.5(4) ?
N11 C12 H12A 110.0 ?
C11 C12 H12A 110.0 ?
N11 C12 H12B 110.0 ?
C11 C12 H12B 110.0 ?
H12A C12 H12B 108.4 ?
C13 N11 C12 113.8(4) ?
C13 N11 Cu1 116.3(3) ?
C12 N11 Cu1 105.1(3) ?
C13 N11 H11N 107.1 ?
C12 N11 H11N 107.1 ?
Cu1 N11 H11N 107.1 ?
N11 C13 C14 114.6(4) ?
N11 C13 H13A 108.6 ?
C14 C13 H13A 108.6 ?
N11 C13 H13B 108.6 ?
C14 C13 H13B 108.6 ?
H13A C13 H13B 107.6 ?
C15 C14 C19 115.5(5) ?
C15 C14 C13 126.5(5) ?
C19 C14 C13 117.9(5) ?
C16 C15 C14 122.3(5) ?
C16 C15 N12 115.8(5) ?
C14 C15 N12 121.7(5) ?
C15 C16 C17 119.5(5) ?
C15 C16 H16 120.2 ?
C17 C16 H16 120.2 ?
C18 C17 C16 119.7(5) ?
C18 C17 H17 120.1 ?
C16 C17 H17 120.1 ?
C17 C18 C19 120.5(6) ?
C17 C18 H18 119.7 ?
C19 C18 H18 119.7 ?
C18 C19 C14 122.4(5) ?
C18 C19 H19 118.8 ?
C14 C19 H19 118.8 ?
O12 N12 O11 124.5(5) ?
O12 N12 C15 118.2(5) ?
O11 N12 C15 117.2(5) ?
N1 C21 C22 109.5(4) ?
N1 C21 H21A 109.8 ?
C22 C21 H21A 109.8 ?
N1 C21 H21B 109.8 ?
C22 C21 H21B 109.8 ?
H21A C21 H21B 108.2 ?
N21 C22 C21 108.7(4) ?
N21 C22 H22A 109.9 ?
C21 C22 H22A 109.9 ?
N21 C22 H22B 109.9 ?
C21 C22 H22B 109.9 ?
H22A C22 H22B 108.3 ?
C22 N21 C23 112.5(4) ?
C22 N21 Cu1 107.5(3) ?
C23 N21 Cu1 112.2(3) ?
C22 N21 H21N 108.2 ?
C23 N21 H21N 108.2 ?
Cu1 N21 H21N 108.2 ?
N21 C23 C24 114.1(4) ?
N21 C23 H23A 108.7 ?
C24 C23 H23A 108.7 ?
N21 C23 H23B 108.7 ?
C24 C23 H23B 108.7 ?
H23A C23 H23B 107.6 ?
C25 C24 C29 116.2(5) ?
C25 C24 C23 127.0(5) ?
C29 C24 C23 116.8(5) ?
C26 C25 C24 123.0(5) ?
C26 C25 N22 115.1(5) ?
C24 C25 N22 121.8(5) ?
C27 C26 C25 118.8(5) ?
C27 C26 H26 120.6 ?
C25 C26 H26 120.6 ?
C26 C27 C28 120.5(5) ?
C26 C27 H27 119.8 ?
C28 C27 H27 119.8 ?
C29 C28 C27 119.9(5) ?
C29 C28 H28 120.1 ?
C27 C28 H28 120.1 ?
C28 C29 C24 121.6(5) ?
C28 C29 H29 119.2 ?
C24 C29 H29 119.2 ?
O22 N22 O21 122.9(5) ?
O22 N22 C25 119.0(5) ?
O21 N22 C25 118.0(5) ?
N1 C31 C32 110.2(4) ?
N1 C31 H31A 109.6 ?
C32 C31 H31A 109.6 ?
N1 C31 H31B 109.6 ?
C32 C31 H31B 109.6 ?
H31A C31 H31B 108.1 ?
N31 C32 C31 108.2(4) ?
N31 C32 H32A 110.1 ?
C31 C32 H32A 110.1 ?
N31 C32 H32B 110.1 ?
C31 C32 H32B 110.1 ?
H32A C32 H32B 108.4 ?
C33 N31 C32 112.9(4) ?
C33 N31 Cu1 114.8(3) ?
C32 N31 Cu1 107.4(3) ?
C33 N31 H31N 107.1 ?
C32 N31 H31N 107.1 ?
Cu1 N31 H31N 107.1 ?
N31 C33 C34 114.3(4) ?
N31 C33 H33A 108.7 ?
C34 C33 H33A 108.7 ?
N31 C33 H33B 108.7 ?
C34 C33 H33B 108.7 ?
H33A C33 H33B 107.6 ?
C39 C34 C35 115.7(5) ?
C39 C34 C33 119.9(5) ?
C35 C34 C33 124.4(5) ?
C36 C35 C34 122.7(5) ?
C36 C35 N32 115.8(5) ?
C34 C35 N32 121.4(5) ?
C37 C36 C35 120.0(5) ?
C37 C36 H36 120.0 ?
C35 C36 H36 120.0 ?
C38 C37 C36 118.8(6) ?
C38 C37 H37 120.6 ?
C36 C37 H37 120.6 ?
C37 C38 C39 121.0(6) ?
C37 C38 H38 119.5 ?
C39 C38 H38 119.5 ?
C34 C39 C38 121.7(5) ?
C34 C39 H39 119.1 ?
C38 C39 H39 119.1 ?
O32 N32 O31 122.0(5) ?
O32 N32 C35 119.5(5) ?
O31 N32 C35 118.4(5) ?
C42 O41 H41 109.5 ?
O41 C42 C43 110.2(7) ?
O41 C42 H42A 109.6 ?
C43 C42 H42A 109.6 ?
O41 C42 H42B 109.6 ?
C43 C42 H42B 109.6 ?
H42A C42 H42B 108.1 ?
C42 C43 H43A 109.5 ?
C42 C43 H43B 109.5 ?
H43A C43 H43B 109.5 ?
C42 C43 H43C 109.5 ?
H43A C43 H43C 109.5 ?
H43B C43 H43C 109.5 ?

loop_
_geom_bond_atom_site_label_1
_geom_bond_atom_site_label_2
_geom_bond_distance
_geom_bond_publ_flag
Cu1 N1 2.038(4) y
Cu1 N31 2.081(4) y
Cu1 N11 2.105(4) y
Cu1 N21 2.107(4) y
Cu1 Cl1 2.2547(16) y
N1 C31 1.476(6) ?
N1 C21 1.486(6) ?
N1 C11 1.490(6) ?
C11 C12 1.498(7) ?
C11 H11A 0.9900 ?
C11 H11B 0.9900 ?
C12 N11 1.478(6) ?
C12 H12A 0.9900 ?
C12 H12B 0.9900 ?
N11 C13 1.477(6) ?
N11 H11N 0.9300 ?
C13 C14 1.502(7) ?
C13 H13A 0.9900 ?
C13 H13B 0.9900 ?
C14 C15 1.387(7) ?
C14 C19 1.405(7) ?
C15 C16 1.380(7) ?
C15 N12 1.483(6) ?
C16 C17 1.395(7) ?
C16 H16 0.9500 ?
C17 C18 1.341(8) ?
C17 H17 0.9500 ?
C18 C19 1.375(8) ?
C18 H18 0.9500 ?
C19 H19 0.9500 ?
N12 O12 1.212(6) ?
N12 O11 1.226(6) ?
C21 C22 1.519(6) ?
C21 H21A 0.9900 ?
C21 H21B 0.9900 ?
C22 N21 1.467(6) ?
C22 H22A 0.9900 ?
C22 H22B 0.9900 ?
N21 C23 1.491(6) ?
N21 H21N 0.9300 ?
C23 C24 1.514(7) ?
C23 H23A 0.9900 ?
C23 H23B 0.9900 ?
C24 C25 1.386(7) ?
C24 C29 1.394(7) ?
C25 C26 1.384(7) ?
C25 N22 1.484(7) ?
C26 C27 1.360(8) ?
C26 H26 0.9500 ?
C27 C28 1.382(8) ?
C27 H27 0.9500 ?
C28 C29 1.375(7) ?
C28 H28 0.9500 ?
C29 H29 0.9500 ?
N22 O22 1.213(6) ?
N22 O21 1.216(6) ?
C31 C32 1.501(7) ?
C31 H31A 0.9900 ?
C31 H31B 0.9900 ?
C32 N31 1.483(6) ?
C32 H32A 0.9900 ?
C32 H32B 0.9900 ?
N31 C33 1.478(6) ?
N31 H31N 0.9300 ?
C33 C34 1.533(7) ?
C33 H33A 0.9900 ?
C33 H33B 0.9900 ?
C34 C39 1.384(7) ?
C34 C35 1.393(7) ?
C35 C36 1.376(7) ?
C35 N32 1.443(7) ?
C36 C37 1.372(8) ?
C36 H36 0.9500 ?
C37 C38 1.363(8) ?
C37 H37 0.9500 ?
C38 C39 1.385(7) ?
C38 H38 0.9500 ?
C39 H39 0.9500 ?
N32 O32 1.231(6) ?
N32 O31 1.237(6) ?
O41 C42 1.406(8) ?
O41 H41 0.8400 ?
C42 C43 1.458(10) ?
C42 H42A 0.9900 ?
C42 H42B 0.9900 ?
C43 H43A 0.9800 ?
C43 H43B 0.9800 ?
C43 H43C 0.9800 ?

loop_
_geom_hbond_atom_site_label_D
_geom_hbond_atom_site_label_H
_geom_hbond_atom_site_label_A
_geom_hbond_site_symmetry_A
_geom_hbond_distance_DH
_geom_hbond_distance_HA
_geom_hbond_distance_DA
_geom_hbond_angle_DHA
N31 H31N O41 . 0.93 2.13 2.998(6) 154.0
N11 H11N O12 . 0.93 2.29 2.882(6) 121.3
N11 H11N Cl2 2_646 0.93 2.63 3.474(4) 151.7
N21 H21N O22 . 0.93 2.46 3.023(6) 118.8
N21 H21N Cl2 . 0.93 2.48 3.302(4) 147.2
O41 H41 Cl2 . 0.84 2.28 3.105(5) 169.6

loop_
_geom_torsion_atom_site_label_1
_geom_torsion_atom_site_label_2
_geom_torsion_atom_site_label_3
_geom_torsion_atom_site_label_4
_geom_torsion
N31 Cu1 N1 C31 13.4(3)
N11 Cu1 N1 C31 -115.8(3)
N21 Cu1 N1 C31 135.8(3)
N31 Cu1 N1 C21 -106.1(3)
N11 Cu1 N1 C21 124.7(3)
N21 Cu1 N1 C21 16.3(3)
N31 Cu1 N1 C11 134.0(3)
N11 Cu1 N1 C11 4.8(3)
N21 Cu1 N1 C11 -103.6(3)
C31 N1 C11 C12 86.9(5)
C21 N1 C11 C12 -150.0(4)
Cu1 N1 C11 C12 -31.9(4)
N1 C11 C12 N11 53.1(5)
C11 C12 N11 C13 -174.2(4)
C11 C12 N11 Cu1 -45.9(4)
N1 Cu1 N11 C13 149.4(3)
N31 Cu1 N11 C13 71.2(4)
N21 Cu1 N11 C13 -128.5(3)
Cl1 Cu1 N11 C13 -27.5(3)
N1 Cu1 N11 C12 22.6(3)
N31 Cu1 N11 C12 -55.5(3)
N21 Cu1 N11 C12 104.7(3)
Cl1 Cu1 N11 C12 -154.3(3)
C12 N11 C13 C14 -63.3(6)
Cu1 N11 C13 C14 174.4(3)
N11 C13 C14 C15 -72.7(7)
N11 C13 C14 C19 107.7(5)
C19 C14 C15 C16 -1.5(7)
C13 C14 C15 C16 178.8(5)
C19 C14 C15 N12 173.5(4)
C13 C14 C15 N12 -6.1(8)
C14 C15 C16 C17 1.7(8)
N12 C15 C16 C17 -173.7(5)
C15 C16 C17 C18 -0.4(9)
C16 C17 C18 C19 -0.9(9)
C17 C18 C19 C14 1.0(9)
C15 C14 C19 C18 0.2(8)
C13 C14 C19 C18 179.9(5)
C16 C15 N12 O12 -176.2(5)
C14 C15 N12 O12 8.4(7)
C16 C15 N12 O11 6.1(7)
C14 C15 N12 O11 -169.2(5)
C31 N1 C21 C22 -159.0(4)
C11 N1 C21 C22 77.8(5)
Cu1 N1 C21 C22 -41.4(4)
N1 C21 C22 N21 53.4(5)
C21 C22 N21 C23 -161.0(4)
C21 C22 N21 Cu1 -37.0(4)
N1 Cu1 N21 C22 11.8(3)
N31 Cu1 N21 C22 91.7(3)
N11 Cu1 N21 C22 -70.0(3)
Cl1 Cu1 N21 C22 -170.8(3)
N1 Cu1 N21 C23 135.9(3)
N31 Cu1 N21 C23 -144.2(3)
N11 Cu1 N21 C23 54.1(3)
Cl1 Cu1 N21 C23 -46.7(3)
C22 N21 C23 C24 -58.3(5)
Cu1 N21 C23 C24 -179.6(3)
N21 C23 C24 C25 -74.9(6)
N21 C23 C24 C29 104.7(5)
C29 C24 C25 C26 1.0(7)
C23 C24 C25 C26 -179.4(5)
C29 C24 C25 N22 176.5(4)
C23 C24 C25 N22 -3.8(8)
C24 C25 C26 C27 0.2(8)
N22 C25 C26 C27 -175.6(5)
C25 C26 C27 C28 -1.0(8)
C26 C27 C28 C29 0.4(8)
C27 C28 C29 C24 0.8(8)
C25 C24 C29 C28 -1.5(7)
C23 C24 C29 C28 178.9(5)
C26 C25 N22 O22 172.4(5)
C24 C25 N22 O22 -3.5(7)
C26 C25 N22 O21 -6.3(7)
C24 C25 N22 O21 177.8(5)
C21 N1 C31 C32 78.3(5)
C11 N1 C31 C32 -158.8(4)
Cu1 N1 C31 C32 -39.1(5)
N1 C31 C32 N31 52.8(5)
C31 C32 N31 C33 88.9(5)
C31 C32 N31 Cu1 -38.7(5)
N1 Cu1 N31 C33 -112.2(3)
N11 Cu1 N31 C33 -34.3(4)
N21 Cu1 N31 C33 167.9(3)
Cl1 Cu1 N31 C33 67.1(3)
N1 Cu1 N31 C32 14.3(3)
N11 Cu1 N31 C32 92.1(3)
N21 Cu1 N31 C32 -65.6(4)
Cl1 Cu1 N31 C32 -166.4(3)
C32 N31 C33 C34 66.0(6)
Cu1 N31 C33 C34 -170.4(3)
N31 C33 C34 C39 24.8(7)
N31 C33 C34 C35 -154.8(5)
C39 C34 C35 C36 0.3(8)
C33 C34 C35 C36 179.9(5)
C39 C34 C35 N32 177.8(5)
C33 C34 C35 N32 -2.6(8)
C34 C35 C36 C37 -0.7(9)
N32 C35 C36 C37 -178.3(5)
C35 C36 C37 C38 1.0(9)
C36 C37 C38 C39 -0.9(9)
C35 C34 C39 C38 -0.2(8)
C33 C34 C39 C38 -179.8(5)
C37 C38 C39 C34 0.5(9)
C36 C35 N32 O32 150.6(5)
C34 C35 N32 O32 -27.1(8)
C36 C35 N32 O31 -29.1(7)
C34 C35 N32 O31 153.2(5)
